data_2232185
loop_
_publ_author_name
'Abonia, Rodrigo'
'Schollmeyer, Dieter'
'Arteaga, Danny'

_publ_section_title
;
 3-(4-Bromophenyl)-<i>N</i>,<i>N</i>-dimethyl-3-oxopropan-1-aminium
 chloride
;
_journal_coeditor_code BT5672
_journal_issue 11
_journal_name_full 'Acta Crystallographica Section E'
_journal_page_first o2969
_journal_paper_doi 10.1107/S1600536811041985
_journal_volume 67
_journal_year 2011
_chemical_formula_iupac 'C11 H15 Br N O +, Cl -'
_chemical_formula_moiety 'C11 H15 Br N O +, Cl -'
_chemical_formula_sum 'C11 H15 Br Cl N O'
_chemical_formula_weight 292.60
_chemical_melting_point 495
_chemical_name_systematic
;
3-(4-Bromophenyl)-<i>N</i>,<i>N</i>-dimethyl-3-oxopropan-1-aminium chloride
;
_space_group_IT_number 14
_symmetry_cell_setting monoclinic
_symmetry_space_group_name_Hall '-P 2ybc'
_symmetry_space_group_name_H-M 'P 1 21/c 1'
_atom_sites_solution_hydrogens difmap
_atom_sites_solution_primary direct
_atom_sites_solution_secondary direct
_audit_creation_method SHELXL-97
_cell_angle_alpha 90.00
_cell_angle_beta 115.594(2)
_cell_angle_gamma 90.00
_cell_formula_units_Z 4
_cell_length_a 10.5050(8)
_cell_length_b 12.5694(5)
_cell_length_c 10.6483(5)
_cell_measurement_reflns_used 25
_cell_measurement_temperature 295(2)
_cell_measurement_theta_max 74
_cell_measurement_theta_min 64
_cell_volume 1268.06(13)
_computing_cell_refinement 'CAD-4 Software (Enraf--Nonius, 1989)'
_computing_data_collection 'CAD-4 Software (Enraf--Nonius, 1989)'
_computing_data_reduction 'CORINC (Dr\"ager & Gattow, 1971)'
_computing_molecular_graphics 'PLATON (Spek, 2009)'
_computing_publication_material 'PLATON (Spek, 2009)'
_computing_structure_refinement 'SHELXL97 (Sheldrick, 2008)'
_computing_structure_solution 'SIR97 (Altomare <i>et al.</i>, 1999)'
_diffrn_ambient_temperature 295(2)
_diffrn_measured_fraction_theta_full 1.000
_diffrn_measured_fraction_theta_max 1.000
_diffrn_measurement_device '\k-geometry diffractometer'
_diffrn_measurement_device_type 'Enraf--Nonius CAD-4'
_diffrn_measurement_method \q/2\w
_diffrn_radiation_monochromator graphite
_diffrn_radiation_type CuK\a
_diffrn_radiation_wavelength 1.54178
_diffrn_reflns_av_R_equivalents 0.0000
_diffrn_reflns_av_sigmaI/netI 0.0287
_diffrn_reflns_limit_h_max 13
_diffrn_reflns_limit_h_min -11
_diffrn_reflns_limit_k_max 0
_diffrn_reflns_limit_k_min -15
_diffrn_reflns_limit_l_max 0
_diffrn_reflns_limit_l_min -13
_diffrn_reflns_number 2564
_diffrn_reflns_theta_full 73.76
_diffrn_reflns_theta_max 73.76
_diffrn_reflns_theta_min 4.67
_diffrn_standards_decay_% 5
_diffrn_standards_interval_time 60
_diffrn_standards_number 3
_exptl_absorpt_coefficient_mu 6.156
_exptl_absorpt_correction_T_max 1.00
_exptl_absorpt_correction_T_min 0.61
_exptl_absorpt_correction_type psi-scan
_exptl_absorpt_process_details '(CORINC; Dr\"ager & Gattow, 1971)'
_exptl_crystal_colour brown
_exptl_crystal_density_diffrn 1.533
_exptl_crystal_density_method 'not measured'
_exptl_crystal_description block
_exptl_crystal_F_000 592
_exptl_crystal_size_max 0.44
_exptl_crystal_size_mid 0.26
_exptl_crystal_size_min 0.26
_refine_diff_density_max 0.716
_refine_diff_density_min -0.647
_refine_ls_extinction_coef 0.0047(5)
_refine_ls_extinction_expression Fc^*^=kFc[1+0.001xFc^2^\l^3^/sin(2\q)]^-1/4^
_refine_ls_extinction_method 'SHELXL97 (Sheldrick, 2008)'
_refine_ls_goodness_of_fit_ref 1.116
_refine_ls_hydrogen_treatment refU
_refine_ls_matrix_type full
_refine_ls_number_parameters 146
_refine_ls_number_reflns 2564
_refine_ls_number_restraints 0
_refine_ls_restrained_S_all 1.116
_refine_ls_R_factor_all 0.0514
_refine_ls_R_factor_obs 0.0448
_refine_ls_shift/su_max 0.001
_refine_ls_shift/su_mean 0.000
_refine_ls_structure_factor_coef Fsqd
_refine_ls_weighting_details 'calc w=1/[\s^2^(Fo^2^)+(0.0762P)^2^+0.3958P] where P=(Fo^2^+2Fc^2^)/3'
_refine_ls_weighting_scheme calc
_refine_ls_wR_factor_obs 0.1184
_refine_ls_wR_factor_ref 0.1229
_reflns_number_observed 2258
_reflns_number_total 2564
_reflns_observed_criterion I>2sigma(I)
_cod_data_source_file bt5672.cif
_cod_data_source_block I
_cod_original_cell_volume 1268.06(12)
_cod_original_sg_symbol_H-M 'P 21/c'
_cod_database_code 2232185
_cod_database_fobs_code 2232185

loop_
_symmetry_equiv_pos_as_xyz
'x, y, z'
'-x, y+1/2, -z+1/2'
'-x, -y, -z'
'x, -y-1/2, z-1/2'

loop_
_atom_site_type_symbol
_atom_site_label
_atom_site_fract_x
_atom_site_fract_y
_atom_site_fract_z
_atom_site_U_iso_or_equiv
_atom_site_adp_type
_atom_site_calc_flag
_atom_site_refinement_flags
_atom_site_occupancy
_atom_site_symmetry_multiplicity
Br Br1 0.31084(4) 0.13998(3) 0.50877(3) 0.04655(18) Uani d . 1 1
Cl Cl1 0.89690(9) -0.34411(6) 1.32816(9) 0.0430(2) Uani d . 1 1
O O1 0.7418(3) 0.0972(2) 1.2059(2) 0.0539(6) Uani d . 1 1
C C1 0.4405(3) 0.1090(2) 0.6944(3) 0.0374(6) Uani d . 1 1
C C2 0.5264(3) 0.0213(3) 0.7200(3) 0.0436(7) Uani d . 1 1
H H2 0.5200 -0.0221 0.6467 0.058(11) Uiso calc R 1 1
C C3 0.6223(3) -0.0025(3) 0.8549(3) 0.0411(7) Uani d . 1 1
H H3 0.6794 -0.0623 0.8722 0.040(9) Uiso calc R 1 1
C C4 0.6335(3) 0.0629(2) 0.9646(3) 0.0335(6) Uani d . 1 1
C C5 0.5434(4) 0.1497(2) 0.9364(4) 0.0419(7) Uani d . 1 1
H H5 0.5478 0.1922 1.0097 0.060(11) Uiso calc R 1 1
C C6 0.4478(4) 0.1745(3) 0.8029(3) 0.0430(7) Uani d . 1 1
H H6 0.3893 0.2336 0.7854 0.054(11) Uiso calc R 1 1
C C7 0.7377(3) 0.0416(2) 1.1111(3) 0.0362(6) Uani d . 1 1
C C8 0.8395(3) -0.0495(2) 1.1373(3) 0.0369(6) Uani d . 1 1
H H8A 0.7874 -0.1160 1.1125 0.058(8) Uiso calc R 1 1
H H8B 0.8885 -0.0414 1.0788 0.058(8) Uiso calc R 1 1
C C9 0.9456(3) -0.0535(2) 1.2878(3) 0.0360(6) Uani d . 1 1
H H9A 0.9986 0.0126 1.3113 0.046(7) Uiso calc R 1 1
H H9B 0.8957 -0.0590 1.3459 0.046(7) Uiso calc R 1 1
N N10 1.0466(3) -0.14452(17) 1.3199(3) 0.0358(6) Uani d . 1 1
H H10 0.9959 -0.2136 1.3123 0.053(11) Uiso d R 1 1
C C11 1.1447(5) -0.1452(3) 1.4695(4) 0.0578(11) Uani d . 1 1
H H11A 1.2084 -0.2042 1.4889 0.082(10) Uiso calc R 1 1
H H11B 1.0919 -0.1518 1.5236 0.082(10) Uiso calc R 1 1
H H11C 1.1974 -0.0800 1.4932 0.082(10) Uiso calc R 1 1
C C12 1.1245(4) -0.1462(3) 1.2322(4) 0.0526(9) Uani d . 1 1
H H12A 1.0585 -0.1462 1.1357 0.101(11) Uiso calc R 1 1
H H12B 1.1817 -0.2092 1.2524 0.101(11) Uiso calc R 1 1
H H12C 1.1838 -0.0845 1.2518 0.101(11) Uiso calc R 1 1

loop_
_atom_site_aniso_label
_atom_site_aniso_U_11
_atom_site_aniso_U_22
_atom_site_aniso_U_33
_atom_site_aniso_U_12
_atom_site_aniso_U_13
_atom_site_aniso_U_23
Br1 0.0519(3) 0.0423(2) 0.0400(2) 0.00146(13) 0.01472(18) 0.00820(13)
Cl1 0.0541(5) 0.0294(4) 0.0461(4) -0.0091(3) 0.0223(4) -0.0025(3)
O1 0.0644(15) 0.0500(14) 0.0408(12) 0.0130(12) 0.0166(12) -0.0113(11)
C1 0.0398(15) 0.0351(15) 0.0376(15) -0.0020(12) 0.0170(13) 0.0041(12)
C2 0.0492(18) 0.0441(18) 0.0381(15) 0.0058(14) 0.0193(14) -0.0037(13)
C3 0.0436(16) 0.0380(16) 0.0418(16) 0.0102(13) 0.0187(14) -0.0025(13)
C4 0.0364(14) 0.0294(14) 0.0363(14) 0.0003(11) 0.0170(12) -0.0011(11)
C5 0.0505(18) 0.0309(16) 0.0444(18) 0.0058(12) 0.0206(15) -0.0055(12)
C6 0.0519(19) 0.0291(15) 0.0471(18) 0.0082(13) 0.0206(15) -0.0004(13)
C7 0.0401(15) 0.0284(13) 0.0406(15) -0.0010(11) 0.0181(13) -0.0009(12)
C8 0.0418(15) 0.0318(15) 0.0347(14) 0.0019(12) 0.0142(12) -0.0018(11)
C9 0.0467(16) 0.0270(14) 0.0339(14) -0.0007(12) 0.0170(13) 0.0003(11)
N10 0.0458(14) 0.0228(11) 0.0342(13) -0.0019(9) 0.0130(11) 0.0029(9)
C11 0.070(2) 0.0371(19) 0.0411(19) 0.0028(16) 0.0002(18) 0.0031(14)
C12 0.057(2) 0.044(2) 0.063(2) 0.0121(15) 0.0319(19) 0.0101(16)

loop_
_atom_type_symbol
_atom_type_description
_atom_type_scat_dispersion_real
_atom_type_scat_dispersion_imag
_atom_type_scat_source
C C 0.0181 0.0091 'International Tables Vol C Tables 4.2.6.8 and 6.1.1.4'
H H 0.0000 0.0000 'International Tables Vol C Tables 4.2.6.8 and 6.1.1.4'
N N 0.0311 0.0180 'International Tables Vol C Tables 4.2.6.8 and 6.1.1.4'
O O 0.0492 0.0322 'International Tables Vol C Tables 4.2.6.8 and 6.1.1.4'
Cl Cl 0.3639 0.7018 'International Tables Vol C Tables 4.2.6.8 and 6.1.1.4'
Br Br -0.6763 1.2805 'International Tables Vol C Tables 4.2.6.8 and 6.1.1.4'

loop_
_geom_angle_atom_site_label_1
_geom_angle_atom_site_label_2
_geom_angle_atom_site_label_3
_geom_angle
C2 C1 C6 120.9(3)
C2 C1 Br1 119.1(2)
C6 C1 Br1 120.0(2)
C1 C2 C3 120.0(3)
C2 C3 C4 120.2(3)
C5 C4 C3 118.7(3)
C5 C4 C7 119.3(3)
C3 C4 C7 122.0(3)
C6 C5 C4 121.7(3)
C5 C6 C1 118.5(3)
O1 C7 C4 120.9(3)
O1 C7 C8 121.1(3)
C4 C7 C8 118.0(2)
C9 C8 C7 111.2(2)
N10 C9 C8 113.2(2)
C11 N10 C12 111.2(3)
C11 N10 C9 110.2(2)
C12 N10 C9 113.4(2)
C1 C2 H2 120.00
C3 C2 H2 120.00
C2 C3 H3 120.00
C4 C3 H3 120.00
C4 C5 H5 119.00
C6 C5 H5 119.00
C1 C6 H6 121.00
C5 C6 H6 121.00
C7 C8 H8A 109.00
C7 C8 H8B 109.00
C9 C8 H8A 109.00
C9 C8 H8B 109.00
H8A C8 H8B 108.00
N10 C9 H9A 109.00
N10 C9 H9B 109.00
C8 C9 H9A 109.00
C8 C9 H9B 109.00
H9A C9 H9B 108.00
N10 C11 H11A 109.00
N10 C11 H11B 109.00
N10 C11 H11C 109.00
H11A C11 H11B 109.00
H11A C11 H11C 110.00
H11B C11 H11C 109.00
N10 C12 H12A 110.00
N10 C12 H12B 109.00
N10 C12 H12C 110.00
H12A C12 H12B 109.00
H12A C12 H12C 109.00
H12B C12 H12C 109.00

loop_
_geom_bond_atom_site_label_1
_geom_bond_atom_site_label_2
_geom_bond_distance
Br1 C1 1.894(3)
O1 C7 1.213(4)
C1 C2 1.375(4)
C1 C6 1.394(4)
C2 C3 1.385(4)
C3 C4 1.391(4)
C4 C5 1.390(4)
C4 C7 1.493(4)
C5 C6 1.376(5)
C7 C8 1.509(4)
C8 C9 1.507(4)
C9 N10 1.496(4)
N10 C11 1.477(4)
N10 C12 1.484(5)
N10 H10 1.0000
C2 H2 0.9300
C3 H3 0.9300
C5 H5 0.9300
C6 H6 0.9300
C8 H8A 0.9700
C8 H8B 0.9700
C9 H9A 0.9700
C9 H9B 0.9700
C11 H11A 0.9600
C11 H11B 0.9600
C11 H11C 0.9600
C12 H12A 0.9600
C12 H12B 0.9600
C12 H12C 0.9600

loop_
_geom_hbond_atom_site_label_D
_geom_hbond_atom_site_label_H
_geom_hbond_atom_site_label_A
_geom_hbond_distance_DH
_geom_hbond_distance_HA
_geom_hbond_distance_DA
_geom_hbond_angle_DHA
N10 H10 Cl1 1.00 1.99 2.983(2) 171

loop_
_geom_torsion_atom_site_label_1
_geom_torsion_atom_site_label_2
_geom_torsion_atom_site_label_3
_geom_torsion_atom_site_label_4
_geom_torsion
C6 C1 C2 C3 -0.5(5)
Br1 C1 C2 C3 179.7(3)
C1 C2 C3 C4 -0.8(5)
C2 C3 C4 C5 2.3(5)
C2 C3 C4 C7 -178.6(3)
C3 C4 C5 C6 -2.5(5)
C7 C4 C5 C6 178.4(3)
C4 C5 C6 C1 1.2(5)
C2 C1 C6 C5 0.3(5)
Br1 C1 C6 C5 -179.9(2)
C5 C4 C7 O1 2.1(5)
C3 C4 C7 O1 -177.0(3)
C5 C4 C7 C8 -176.6(3)
C3 C4 C7 C8 4.2(4)
O1 C7 C8 C9 -4.1(4)
C4 C7 C8 C9 174.6(2)
C7 C8 C9 N10 178.4(2)
C8 C9 N10 C11 -178.4(3)
C8 C9 N10 C12 56.2(4)

loop_
_cod_related_entry_id
_cod_related_entry_database
_cod_related_entry_code
1 ChemSpider 173268
